data_4122029
loop_
_publ_author_name
'Chu, Terry'
'Korobkov, Ilia'
'Nikonov, Georgii I.'

_publ_section_title
;
 Oxidative Addition of \s Bonds to an Al(I) Center.
;
_journal_issue 25
_journal_name_full 'Journal of the American Chemical Society'
_journal_page_first 9195
_journal_page_last 9202
_journal_paper_doi 10.1021/ja5038337
_journal_volume 136
_journal_year 2014
_chemical_formula_sum 'C32 H48 Al N2 O'
_chemical_formula_weight 503.70
_chemical_name_systematic
; 
 ? 
;
_space_group_crystal_system monoclinic
_space_group_IT_number 14
_space_group_name_Hall '-P 2yn'
_space_group_name_H-M_alt 'P 1 21/n 1'
_symmetry_space_group_name_Hall '-P 2yn'
_symmetry_space_group_name_H-M 'P 1 21/n 1'
_atom_sites_solution_hydrogens mixed
_audit_creation_method SHELXL-2013
_cell_angle_alpha 90
_cell_angle_beta 107.7689(12)
_cell_angle_gamma 90
_cell_formula_units_Z 4
_cell_length_a 13.2522(3)
_cell_length_b 16.5975(4)
_cell_length_c 15.2587(3)
_cell_measurement_reflns_used 9914
_cell_measurement_temperature 200(2)
_cell_measurement_theta_max 26.37
_cell_measurement_theta_min 2.44
_cell_volume 3196.10(12)
_computing_cell_refinement 'APEX II, Bruker (2009)'
_computing_data_collection 'APEX II, Bruker (2009)'
_computing_data_reduction 'XPREP, Bruker (2009)'
_computing_molecular_graphics 'SHELXTL, Bruker (2004)'
_computing_publication_material 'SHELXTL, Bruker (2004)'
_computing_structure_refinement 'SHELXL-2013 (Sheldrick, 2013)'
_computing_structure_solution 'SHELXS-03 (Sheldrick, 2003)'
_diffrn_ambient_temperature 200(2)
_diffrn_measured_fraction_theta_full 0.991
_diffrn_measured_fraction_theta_max 0.982
_diffrn_measurement_device_type 'Bruker APEX-II CCD'
_diffrn_measurement_method '\f and \w scans'
_diffrn_radiation_type MoK\a
_diffrn_radiation_wavelength 0.71073
_diffrn_reflns_av_R_equivalents 0.0321
_diffrn_reflns_av_unetI/netI 0.0312
_diffrn_reflns_Laue_measured_fraction_full 0.991
_diffrn_reflns_Laue_measured_fraction_max 0.982
_diffrn_reflns_limit_h_max 14
_diffrn_reflns_limit_h_min -17
_diffrn_reflns_limit_k_max 20
_diffrn_reflns_limit_k_min -22
_diffrn_reflns_limit_l_max 20
_diffrn_reflns_limit_l_min -20
_diffrn_reflns_number 34950
_diffrn_reflns_point_group_measured_fraction_full 0.991
_diffrn_reflns_point_group_measured_fraction_max 0.982
_diffrn_reflns_theta_full 25.242
_diffrn_reflns_theta_max 28.319
_diffrn_reflns_theta_min 2.027
_exptl_absorpt_coefficient_mu 0.087
_exptl_absorpt_correction_T_max 0.7457
_exptl_absorpt_correction_T_min 0.6699
_exptl_absorpt_correction_type multi-scan
_exptl_absorpt_process_details 'SADABS, Bruker (2003)'
_exptl_crystal_colour colourless
_exptl_crystal_density_diffrn 1.047
_exptl_crystal_density_meas ?
_exptl_crystal_description block
_exptl_crystal_F_000 1100
_exptl_crystal_size_max 0.180
_exptl_crystal_size_mid 0.140
_exptl_crystal_size_min 0.120
_refine_diff_density_max 0.504
_refine_diff_density_min -0.264
_refine_diff_density_rms 0.041
_refine_ls_extinction_method none
_refine_ls_goodness_of_fit_ref 1.018
_refine_ls_hydrogen_treatment mixed
_refine_ls_matrix_type full
_refine_ls_number_parameters 328
_refine_ls_number_reflns 7829
_refine_ls_number_restraints 108
_refine_ls_restrained_S_all 1.026
_refine_ls_R_factor_all 0.0898
_refine_ls_R_factor_gt 0.0581
_refine_ls_shift/su_max 0.000
_refine_ls_shift/su_mean 0.000
_refine_ls_structure_factor_coef Fsqd
_refine_ls_weighting_details 'w=1/[\s^2^(Fo^2^)+(0.0833P)^2^+1.0743P] where P=(Fo^2^+2Fc^2^)/3'
_refine_ls_weighting_scheme calc
_refine_ls_wR_factor_gt 0.1495
_refine_ls_wR_factor_ref 0.1708
_reflns_Friedel_coverage 0.000
_reflns_number_gt 5401
_reflns_number_total 7829
_reflns_threshold_expression 'I > 2\s(I)'
_cod_data_source_file ja5038337_si_002.cif
_cod_data_source_block gn015
_cod_depositor_comments
;Adding full bibliography for 4122022--4122029.cif.

The following automatic conversions were performed:

'_exptl_crystal_density_meas' value 'n/a' was changed to '?' - the
value is perceived as not measured.

Automatic conversion script
Id: cif_fix_values 3008 2015-01-20 13:52:24Z robertas 
;
_cod_original_cell_volume 3196.09(12)
_cod_database_code 4122029
_shelx_space_group_comment
; 
The symmetry employed for this shelxl refinement is uniquely defined 
by the following loop, which should always be used as a source of 
symmetry information in preference to the above space-group names. 
They are only intended as comments. 
;
_shelx_estimated_absorpt_t_min 0.984
_shelx_estimated_absorpt_t_max 0.990
_shelxl_version_number 2013-4

loop_
_space_group_symop_operation_xyz
'x, y, z'
'-x+1/2, y+1/2, -z+1/2'
'-x, -y, -z'
'x-1/2, -y-1/2, z-1/2'

loop_
_atom_site_label
_atom_site_type_symbol
_atom_site_fract_x
_atom_site_fract_y
_atom_site_fract_z
_atom_site_U_iso_or_equiv
_atom_site_adp_type
_atom_site_occupancy
_atom_site_site_symmetry_order
_atom_site_calc_flag
_atom_site_refinement_flags_posn
_atom_site_refinement_flags_adp
Al1 Al 0.61086(4) 0.17882(3) 0.93500(3) 0.03355(15) Uani 1 1 d . .
H1A H 0.5104(13) 0.1200(7) 0.8978(5) 0.050 Uiso 1 1 d R U
N1 N 0.68427(10) 0.19576(8) 0.84773(9) 0.0301(3) Uani 1 1 d . .
N2 N 0.57064(11) 0.28787(8) 0.94130(9) 0.0330(3) Uani 1 1 d . .
O1 O 0.69769(12) 0.14995(9) 1.03676(9) 0.0555(4) Uani 1 1 d . U
C1 C 0.66392(12) 0.25811(10) 0.78999(11) 0.0316(3) Uani 1 1 d . .
C2 C 0.59883(13) 0.32195(10) 0.79780(11) 0.0348(4) Uani 1 1 d . .
H2A H 0.5776 0.3579 0.7470 0.042 Uiso 1 1 calc R U
C3 C 0.56117(13) 0.33902(9) 0.87241(12) 0.0342(4) Uani 1 1 d . .
C4 C 0.71403(15) 0.26127(12) 0.71382(13) 0.0452(4) Uani 1 1 d . .
H4A H 0.6904 0.2149 0.6730 0.068 Uiso 1 1 calc R U
H4B H 0.7913 0.2598 0.7403 0.068 Uiso 1 1 calc R U
H4C H 0.6930 0.3112 0.6787 0.068 Uiso 1 1 calc R U
C5 C 0.50995(17) 0.42055(11) 0.87206(15) 0.0520(5) Uani 1 1 d . .
H5A H 0.5256 0.4401 0.9354 0.078 Uiso 1 1 calc R U
H5B H 0.4331 0.4156 0.8443 0.078 Uiso 1 1 calc R U
H5C H 0.5380 0.4587 0.8362 0.078 Uiso 1 1 calc R U
C6 C 0.76348(13) 0.13712(10) 0.84462(11) 0.0341(4) Uani 1 1 d . .
C7 C 0.86924(14) 0.15101(11) 0.89742(12) 0.0391(4) Uani 1 1 d . .
C8 C 0.94270(15) 0.08958(13) 0.90165(14) 0.0493(5) Uani 1 1 d . .
H8A H 1.0144 0.0971 0.9377 0.059 Uiso 1 1 calc R U
C9 C 0.91306(18) 0.01850(13) 0.85464(16) 0.0555(5) Uani 1 1 d . .
H9A H 0.9639 -0.0229 0.8593 0.067 Uiso 1 1 calc R U
C10 C 0.81061(18) 0.00717(12) 0.80115(16) 0.0554(5) Uani 1 1 d . .
H10A H 0.7916 -0.0416 0.7676 0.067 Uiso 1 1 calc R U
C11 C 0.73358(15) 0.06589(11) 0.79488(13) 0.0425(4) Uani 1 1 d . .
C12 C 0.90490(15) 0.22916(13) 0.94877(15) 0.0515(5) Uani 1 1 d . .
H12A H 0.8411 0.2644 0.9384 0.062 Uiso 1 1 calc R U
C13 C 0.9845(2) 0.27353(18) 0.9115(2) 0.0864(8) Uani 1 1 d . .
H13A H 1.0058 0.3240 0.9455 0.130 Uiso 1 1 calc R U
H13B H 0.9516 0.2855 0.8460 0.130 Uiso 1 1 calc R U
H13C H 1.0471 0.2395 0.9190 0.130 Uiso 1 1 calc R U
C14 C 0.9509(3) 0.2162(2) 1.05057(18) 0.0901(9) Uani 1 1 d . .
H14A H 0.8994 0.1877 1.0736 0.135 Uiso 1 1 calc R U
H14B H 0.9676 0.2685 1.0816 0.135 Uiso 1 1 calc R U
H14C H 1.0158 0.1840 1.0630 0.135 Uiso 1 1 calc R U
C15 C 0.62104(17) 0.05008(13) 0.73329(15) 0.0548(5) Uani 1 1 d . .
H15A H 0.5774 0.0986 0.7361 0.066 Uiso 1 1 calc R U
C16 C 0.6172(2) 0.03790(19) 0.63269(18) 0.0802(8) Uani 1 1 d . .
H16A H 0.5438 0.0285 0.5949 0.120 Uiso 1 1 calc R U
H16B H 0.6608 -0.0087 0.6282 0.120 Uiso 1 1 calc R U
H16C H 0.6446 0.0861 0.6106 0.120 Uiso 1 1 calc R U
C17 C 0.5721(2) -0.02210(17) 0.7674(2) 0.0821(8) Uani 1 1 d . .
H17A H 0.5737 -0.0128 0.8313 0.123 Uiso 1 1 calc R U
H17B H 0.6127 -0.0708 0.7642 0.123 Uiso 1 1 calc R U
H17C H 0.4986 -0.0290 0.7287 0.123 Uiso 1 1 calc R U
C18 C 0.54020(17) 0.31263(10) 1.02068(13) 0.0450(4) Uani 1 1 d . U
C19 C 0.6191(2) 0.34224(13) 1.09739(15) 0.0612(6) Uani 1 1 d . U
C20 C 0.5877(3) 0.36505(16) 1.17350(18) 0.0908(10) Uani 1 1 d . U
H20A H 0.6391 0.3860 1.2265 0.109 Uiso 1 1 calc R U
C21 C 0.4847(4) 0.35800(18) 1.1736(2) 0.1016(11) Uani 1 1 d . U
H21A H 0.4652 0.3747 1.2257 0.122 Uiso 1 1 calc R U
C22 C 0.4111(3) 0.32723(17) 1.0993(2) 0.0918(10) Uani 1 1 d . U
H22A H 0.3402 0.3219 1.1007 0.110 Uiso 1 1 calc R U
C23 C 0.4357(2) 0.30300(13) 1.02058(17) 0.0612(6) Uani 1 1 d . U
C24 C 0.7327(2) 0.35066(18) 1.09966(18) 0.0800(8) Uani 1 1 d . .
H24A H 0.7436 0.3142 1.0512 0.096 Uiso 1 1 calc R U
C25 C 0.8118(3) 0.3251(2) 1.1915(2) 0.1208(14) Uani 1 1 d . .
H25A H 0.7940 0.2710 1.2076 0.181 Uiso 1 1 calc R U
H25B H 0.8084 0.3632 1.2397 0.181 Uiso 1 1 calc R U
H25C H 0.8836 0.3250 1.1860 0.181 Uiso 1 1 calc R U
C26 C 0.7581(4) 0.4357(3) 1.0763(3) 0.1406(17) Uani 1 1 d . .
H26A H 0.7072 0.4522 1.0177 0.211 Uiso 1 1 calc R U
H26B H 0.8299 0.4371 1.0709 0.211 Uiso 1 1 calc R U
H26C H 0.7536 0.4726 1.1251 0.211 Uiso 1 1 calc R U
C27 C 0.3494(2) 0.26793(17) 0.9402(2) 0.0732(7) Uani 1 1 d . .
H27A H 0.3811 0.2570 0.8897 0.088 Uiso 1 1 calc R U
C28 C 0.2562(3) 0.3254(2) 0.9023(3) 0.1149(13) Uani 1 1 d . .
H28A H 0.2821 0.3767 0.8857 0.172 Uiso 1 1 calc R U
H28B H 0.2210 0.3348 0.9493 0.172 Uiso 1 1 calc R U
H28C H 0.2056 0.3015 0.8476 0.172 Uiso 1 1 calc R U
C29 C 0.3090(3) 0.1879(2) 0.9658(3) 0.1025(11) Uani 1 1 d . .
H29A H 0.3688 0.1510 0.9901 0.154 Uiso 1 1 calc R U
H29B H 0.2585 0.1641 0.9111 0.154 Uiso 1 1 calc R U
H29C H 0.2737 0.1972 1.0128 0.154 Uiso 1 1 calc R U
C30 C 0.7002(4) 0.0788(2) 1.0884(3) 0.1300(16) Uani 1 1 d . U
C31 C 0.7843(3) 0.0267(2) 1.0854(3) 0.1369(17) Uani 1 1 d . U
H31A H 0.7837 -0.0215 1.1223 0.205 Uiso 1 1 calc R U
H31B H 0.8521 0.0548 1.1104 0.205 Uiso 1 1 calc R U
H31C H 0.7752 0.0110 1.0216 0.205 Uiso 1 1 calc R U
C32 C 0.6545(5) 0.0847(3) 1.1539(4) 0.187(3) Uani 1 1 d . U
H32A H 0.6015 0.1279 1.1384 0.280 Uiso 1 1 calc R U
H32B H 0.7081 0.0971 1.2125 0.280 Uiso 1 1 calc R U
H32C H 0.6198 0.0336 1.1593 0.280 Uiso 1 1 calc R U

loop_
_atom_site_aniso_label
_atom_site_aniso_U_11
_atom_site_aniso_U_22
_atom_site_aniso_U_33
_atom_site_aniso_U_23
_atom_site_aniso_U_13
_atom_site_aniso_U_12
Al1 0.0409(3) 0.0272(2) 0.0375(3) 0.00219(19) 0.0192(2) 0.00141(19)
N1 0.0300(7) 0.0300(7) 0.0312(7) -0.0005(5) 0.0107(5) 0.0022(5)
N2 0.0387(7) 0.0293(7) 0.0347(7) -0.0002(5) 0.0170(6) 0.0025(6)
O1 0.0707(10) 0.0547(8) 0.0433(7) 0.0192(6) 0.0204(7) 0.0193(7)
C1 0.0289(8) 0.0355(8) 0.0311(7) 0.0011(6) 0.0103(6) -0.0011(6)
C2 0.0354(8) 0.0347(8) 0.0355(8) 0.0077(7) 0.0127(7) 0.0031(7)
C3 0.0346(8) 0.0292(8) 0.0402(9) 0.0010(6) 0.0134(7) 0.0015(6)
C4 0.0471(10) 0.0526(11) 0.0433(10) 0.0104(8) 0.0248(8) 0.0095(8)
C5 0.0653(13) 0.0366(10) 0.0629(13) 0.0098(9) 0.0326(11) 0.0159(9)
C6 0.0338(8) 0.0346(8) 0.0368(8) 0.0049(7) 0.0150(7) 0.0058(7)
C7 0.0351(9) 0.0447(10) 0.0388(9) 0.0057(7) 0.0133(7) 0.0056(7)
C8 0.0367(10) 0.0618(13) 0.0499(11) 0.0110(9) 0.0138(8) 0.0138(9)
C9 0.0563(13) 0.0483(11) 0.0672(13) 0.0078(10) 0.0267(11) 0.0231(9)
C10 0.0588(13) 0.0410(10) 0.0722(14) -0.0077(10) 0.0285(11) 0.0095(9)
C11 0.0429(10) 0.0379(9) 0.0495(10) -0.0037(8) 0.0183(8) 0.0045(7)
C12 0.0329(9) 0.0576(12) 0.0574(12) -0.0076(9) 0.0041(9) -0.0006(8)
C13 0.0809(19) 0.0751(18) 0.103(2) 0.0008(16) 0.0273(17) -0.0242(15)
C14 0.096(2) 0.097(2) 0.0588(15) -0.0123(14) -0.0042(14) -0.0212(17)
C15 0.0485(11) 0.0470(11) 0.0677(13) -0.0219(10) 0.0157(10) -0.0010(9)
C16 0.0776(18) 0.0901(19) 0.0663(16) -0.0264(14) 0.0119(13) -0.0017(15)
C17 0.0719(17) 0.0676(16) 0.113(2) -0.0272(15) 0.0373(16) -0.0231(13)
C18 0.0701(13) 0.0306(8) 0.0444(10) 0.0014(7) 0.0326(9) 0.0087(8)
C19 0.0980(18) 0.0424(11) 0.0464(11) -0.0092(9) 0.0268(12) 0.0058(11)
C20 0.165(3) 0.0622(16) 0.0538(14) -0.0142(12) 0.0466(17) 0.0132(17)
C21 0.184(3) 0.0731(18) 0.084(2) -0.0052(15) 0.095(2) 0.020(2)
C22 0.141(3) 0.0709(17) 0.105(2) 0.0049(15) 0.099(2) 0.0150(17)
C23 0.0841(16) 0.0469(11) 0.0754(15) 0.0067(10) 0.0583(13) 0.0096(11)
C24 0.091(2) 0.0799(18) 0.0575(14) -0.0299(13) 0.0058(14) -0.0105(15)
C25 0.127(3) 0.117(3) 0.085(2) -0.024(2) -0.017(2) 0.008(2)
C26 0.126(3) 0.145(4) 0.133(4) 0.025(3) 0.014(3) -0.044(3)
C27 0.0587(14) 0.0788(17) 0.101(2) 0.0006(14) 0.0525(15) 0.0000(12)
C28 0.0711(19) 0.117(3) 0.173(4) 0.027(3) 0.060(2) 0.0154(18)
C29 0.094(2) 0.086(2) 0.153(3) -0.002(2) 0.076(2) -0.0169(17)
C30 0.179(4) 0.119(3) 0.123(3) 0.094(2) 0.092(3) 0.080(3)
C31 0.143(3) 0.079(2) 0.202(5) 0.069(3) 0.073(3) 0.051(2)
C32 0.249(6) 0.184(5) 0.189(5) 0.106(4) 0.159(5) 0.048(4)

loop_
_atom_type_symbol
_atom_type_description
_atom_type_scat_dispersion_real
_atom_type_scat_dispersion_imag
_atom_type_scat_source
C C 0.0033 0.0016 'International Tables Vol C Tables 4.2.6.8 and 6.1.1.4'
H H 0.0000 0.0000 'International Tables Vol C Tables 4.2.6.8 and 6.1.1.4'
N N 0.0061 0.0033 'International Tables Vol C Tables 4.2.6.8 and 6.1.1.4'
O O 0.0106 0.0060 'International Tables Vol C Tables 4.2.6.8 and 6.1.1.4'
Al Al 0.0645 0.0514 'International Tables Vol C Tables 4.2.6.8 and 6.1.1.4'

loop_
_geom_angle_atom_site_label_1
_geom_angle_atom_site_label_2
_geom_angle_atom_site_label_3
_geom_angle
O1 Al1 N1 109.58(7)
O1 Al1 N2 110.23(7)
N1 Al1 N2 96.11(6)
C1 N1 C6 120.31(13)
C1 N1 Al1 122.44(11)
C6 N1 Al1 117.24(10)
C3 N2 C18 119.86(14)
C3 N2 Al1 122.02(11)
C18 N2 Al1 117.86(10)
C30 O1 Al1 129.8(2)
N1 C1 C2 122.65(14)
N1 C1 C4 119.33(14)
C2 C1 C4 118.02(14)
C1 C2 C3 127.21(15)
N2 C3 C2 122.82(14)
N2 C3 C5 120.59(15)
C2 C3 C5 116.58(15)
C11 C6 C7 121.24(15)
C11 C6 N1 120.04(15)
C7 C6 N1 118.59(15)
C8 C7 C6 117.73(17)
C8 C7 C12 119.86(17)
C6 C7 C12 122.41(16)
C9 C8 C7 121.20(19)
C10 C9 C8 120.23(18)
C9 C10 C11 121.2(2)
C10 C11 C6 118.35(18)
C10 C11 C15 118.72(17)
C6 C11 C15 122.93(16)
C14 C12 C7 112.1(2)
C14 C12 C13 110.2(2)
C7 C12 C13 111.18(19)
C11 C15 C17 111.2(2)
C11 C15 C16 111.54(19)
C17 C15 C16 110.5(2)
C23 C18 C19 122.00(19)
C23 C18 N2 119.80(19)
C19 C18 N2 118.13(18)
C18 C19 C20 117.0(3)
C18 C19 C24 122.68(19)
C20 C19 C24 120.4(3)
C21 C20 C19 121.7(3)
C22 C21 C20 119.8(2)
C21 C22 C23 122.2(3)
C18 C23 C22 117.3(3)
C18 C23 C27 123.30(18)
C22 C23 C27 119.4(2)
C19 C24 C26 112.0(3)
C19 C24 C25 113.4(3)
C26 C24 C25 109.5(3)
C23 C27 C28 112.9(3)
C23 C27 C29 111.3(2)
C28 C27 C29 109.5(2)
C32 C30 O1 114.8(3)
C32 C30 C31 127.9(3)
O1 C30 C31 112.0(3)

loop_
_geom_bond_atom_site_label_1
_geom_bond_atom_site_label_2
_geom_bond_distance
Al1 O1 1.6953(14)
Al1 N1 1.8946(14)
Al1 N2 1.8975(14)
N1 C1 1.332(2)
N1 C6 1.443(2)
N2 C3 1.327(2)
N2 C18 1.448(2)
O1 C30 1.415(3)
C1 C2 1.394(2)
C1 C4 1.505(2)
C2 C3 1.404(2)
C3 C5 1.513(2)
C6 C11 1.395(2)
C6 C7 1.406(2)
C7 C8 1.398(3)
C7 C12 1.514(3)
C8 C9 1.374(3)
C9 C10 1.367(3)
C10 C11 1.393(3)
C11 C15 1.523(3)
C12 C14 1.501(3)
C12 C13 1.532(3)
C15 C17 1.527(4)
C15 C16 1.534(3)
C18 C23 1.394(3)
C18 C19 1.399(3)
C19 C20 1.400(3)
C19 C24 1.502(4)
C20 C21 1.370(5)
C21 C22 1.350(5)
C22 C23 1.397(3)
C23 C27 1.515(4)
C24 C26 1.518(5)
C24 C25 1.532(4)
C27 C28 1.527(4)
C27 C29 1.528(4)
C30 C32 1.321(5)
C30 C31 1.422(5)

loop_
_geom_torsion_atom_site_label_1
_geom_torsion_atom_site_label_2
_geom_torsion_atom_site_label_3
_geom_torsion_atom_site_label_4
_geom_torsion
O1 Al1 N1 C1 -137.82(13)
N2 Al1 N1 C1 -23.80(14)
O1 Al1 N1 C6 43.14(13)
N2 Al1 N1 C6 157.17(12)
O1 Al1 N2 C3 138.59(14)
N1 Al1 N2 C3 25.10(14)
O1 Al1 N2 C18 -47.26(15)
N1 Al1 N2 C18 -160.75(13)
N1 Al1 O1 C30 -120.8(2)
N2 Al1 O1 C30 134.6(2)
C6 N1 C1 C2 -171.29(15)
Al1 N1 C1 C2 9.7(2)
C6 N1 C1 C4 7.7(2)
Al1 N1 C1 C4 -171.30(13)
N1 C1 C2 C3 12.2(3)
C4 C1 C2 C3 -166.82(17)
C18 N2 C3 C2 173.48(17)
Al1 N2 C3 C2 -12.5(2)
C18 N2 C3 C5 -5.4(3)
Al1 N2 C3 C5 168.67(14)
C1 C2 C3 N2 -10.6(3)
C1 C2 C3 C5 168.25(17)
C1 N1 C6 C11 -96.08(19)
Al1 N1 C6 C11 82.98(17)
C1 N1 C6 C7 88.12(19)
Al1 N1 C6 C7 -92.82(16)
C11 C6 C7 C8 -2.7(3)
N1 C6 C7 C8 173.03(15)
C11 C6 C7 C12 177.29(17)
N1 C6 C7 C12 -7.0(2)
C6 C7 C8 C9 1.0(3)
C12 C7 C8 C9 -178.96(19)
C7 C8 C9 C10 1.2(3)
C8 C9 C10 C11 -1.8(3)
C9 C10 C11 C6 0.1(3)
C9 C10 C11 C15 179.3(2)
C7 C6 C11 C10 2.2(3)
N1 C6 C11 C10 -173.51(16)
C7 C6 C11 C15 -177.04(17)
N1 C6 C11 C15 7.3(3)
C8 C7 C12 C14 -60.4(3)
C6 C7 C12 C14 119.6(2)
C8 C7 C12 C13 63.5(3)
C6 C7 C12 C13 -116.5(2)
C10 C11 C15 C17 63.2(3)
C6 C11 C15 C17 -117.5(2)
C10 C11 C15 C16 -60.6(3)
C6 C11 C15 C16 118.6(2)
C3 N2 C18 C23 87.8(2)
Al1 N2 C18 C23 -86.45(19)
C3 N2 C18 C19 -95.2(2)
Al1 N2 C18 C19 90.54(18)
C23 C18 C19 C20 -2.5(3)
N2 C18 C19 C20 -179.42(19)
C23 C18 C19 C24 178.1(2)
N2 C18 C19 C24 1.2(3)
C18 C19 C20 C21 0.7(4)
C24 C19 C20 C21 -179.9(3)
C19 C20 C21 C22 1.0(5)
C20 C21 C22 C23 -1.0(5)
C19 C18 C23 C22 2.5(3)
N2 C18 C23 C22 179.41(19)
C19 C18 C23 C27 -177.4(2)
N2 C18 C23 C27 -0.5(3)
C21 C22 C23 C18 -0.8(4)
C21 C22 C23 C27 179.2(3)
C18 C19 C24 C26 96.7(3)
C20 C19 C24 C26 -82.7(3)
C18 C19 C24 C25 -138.9(2)
C20 C19 C24 C25 41.7(3)
C18 C23 C27 C28 -121.6(3)
C22 C23 C27 C28 58.4(3)
C18 C23 C27 C29 114.8(2)
C22 C23 C27 C29 -65.2(3)
Al1 O1 C30 C32 -95.1(5)
Al1 O1 C30 C31 108.1(4)
